data_1542504
loop_
_publ_author_name
'Limbach, Daniel'
'Stengelin, Elena'
'Schollmeyer, Dieter'
'Detert, Heiner'

_publ_section_title
;
 1-Ethyl-3-nitroquinolin-4(1<i>H</i>)-one
;
_journal_issue 2
_journal_name_full IUCrData
_journal_page_first x160125
_journal_paper_doi 10.1107/S2414314616001255
_journal_volume 1
_journal_year 2016
_chemical_formula_iupac 'C11 H10 N2 O3'
_chemical_formula_moiety 'C11 H10 N2 O3'
_chemical_formula_sum 'C11 H10 N2 O3'
_chemical_formula_weight 218.21
_chemical_melting_point 495
_chemical_name_systematic
;
1-Ethyl-3-nitroquinolin-4(1<i>H</i>)-one
;
_space_group_crystal_system orthorhombic
_space_group_IT_number 19
_space_group_name_Hall 'P 2ac 2ab'
_space_group_name_H-M_alt 'P 21 21 21'
_symmetry_space_group_name_Hall 'P 2ac 2ab'
_symmetry_space_group_name_H-M 'P 21 21 21'
_atom_sites_solution_hydrogens geom
_audit_creation_method SHELXL-2014/7
_cell_angle_alpha 90
_cell_angle_beta 90
_cell_angle_gamma 90
_cell_formula_units_Z 4
_cell_length_a 5.1565(6)
_cell_length_b 12.4881(9)
_cell_length_c 15.1083(12)
_cell_measurement_reflns_used 6181
_cell_measurement_temperature 193(2)
_cell_measurement_theta_max 28.32
_cell_measurement_theta_min 2.70
_cell_volume 972.90(15)
_computing_cell_refinement
;
X-AREA (Stoe & Cie, 2011)
;
_computing_data_collection
;
X-AREA (Stoe & Cie, 2011)
;
_computing_data_reduction
;
X-RED (Stoe & Cie, 2011)
;
_computing_molecular_graphics
;
PLATON (Spek, 2009)
;
_computing_publication_material
;
SHELXL2014 (Sheldrick, 2015)
;
_computing_structure_refinement
;
SHELXL2014 (Sheldrick, 2015)
;
_computing_structure_solution
;
SIR2004 (Burla <i>et al.</i>,  2005)
;
_diffrn_ambient_temperature 193(2)
_diffrn_detector_area_resol_mean 6.67
_diffrn_measured_fraction_theta_full 0.999
_diffrn_measured_fraction_theta_max 0.994
_diffrn_measurement_device '2-circle goniometer'
_diffrn_measurement_device_type 'Stoe IPDS 2T'
_diffrn_measurement_method 'rotation method'
_diffrn_radiation_type MoK\a
_diffrn_radiation_wavelength 0.71073
_diffrn_reflns_av_R_equivalents 0.0187
_diffrn_reflns_limit_h_max 5
_diffrn_reflns_limit_h_min -6
_diffrn_reflns_limit_k_max 14
_diffrn_reflns_limit_k_min -16
_diffrn_reflns_limit_l_max 16
_diffrn_reflns_limit_l_min -20
_diffrn_reflns_number 3974
_diffrn_reflns_theta_full 25.242
_diffrn_reflns_theta_max 28.166
_diffrn_reflns_theta_min 2.696
_exptl_absorpt_coefficient_mu 0.111
_exptl_absorpt_correction_type none
_exptl_crystal_colour yellow
_exptl_crystal_density_diffrn 1.490
_exptl_crystal_description needle
_exptl_crystal_F_000 456
_exptl_crystal_size_max 0.490
_exptl_crystal_size_mid 0.300
_exptl_crystal_size_min 0.200
_refine_diff_density_max 0.234
_refine_diff_density_min -0.240
_refine_ls_abs_structure_details
;
Flack <i>x</i> determined using 819 quotients
[(<i>I</i>^+^)-(<i>I</i>^-^)]/[(<i>I</i>^+^)+(<i>I</i>^-^)]
(Parsons <i>et al.</i>,  2013)
;
_refine_ls_abs_structure_Flack 2.3(7)
_refine_ls_extinction_method none
_refine_ls_goodness_of_fit_ref 1.048
_refine_ls_hydrogen_treatment constr
_refine_ls_matrix_type full
_refine_ls_number_parameters 146
_refine_ls_number_reflns 2353
_refine_ls_number_restraints 0
_refine_ls_restrained_S_all 1.048
_refine_ls_R_factor_all 0.0384
_refine_ls_R_factor_gt 0.0331
_refine_ls_shift/su_max 0.000
_refine_ls_shift/su_mean 0.000
_refine_ls_structure_factor_coef Fsqd
_refine_ls_weighting_details 'w=1/[\s^2^(Fo^2^)+(0.0465P)^2^+0.2026P] where P=(Fo^2^+2Fc^2^)/3'
_refine_ls_weighting_scheme calc
_refine_ls_wR_factor_gt 0.0836
_refine_ls_wR_factor_ref 0.0879
_reflns_number_gt 2133
_reflns_number_total 2353
_reflns_threshold_expression 'I > 2\s(I)'
_cod_data_source_file tk5417sup1.cif
_cod_data_source_block I
_cod_depositor_comments 'Adding full bibliography for 1542504.cif.'
_cod_database_code 1542504
_cod_database_fobs_code 1542504
_shelx_space_group_comment
;
The symmetry employed for this shelxl refinement is uniquely defined
by the following loop, which should always be used as a source of
symmetry information in preference to the above space-group names.
They are only intended as comments.
;
_shelx_estimated_absorpt_t_min 0.948
_shelx_estimated_absorpt_t_max 0.978

loop_
_space_group_symop_operation_xyz
'x, y, z'
'-x+1/2, -y, z+1/2'
'x+1/2, -y+1/2, -z'
'-x, y+1/2, -z+1/2'

loop_
_atom_site_type_symbol
_atom_site_label
_atom_site_fract_x
_atom_site_fract_y
_atom_site_fract_z
_atom_site_U_iso_or_equiv
_atom_site_adp_type
_atom_site_calc_flag
_atom_site_occupancy
N N1 0.2084(3) 0.47445(12) 0.65359(10) 0.0228(3) Uani d 1
C C2 0.3882(4) 0.47659(14) 0.71683(11) 0.0233(4) Uani d 1
H H2 0.4890 0.4140 0.7265 0.028 Uiso calc 1
C C3 0.4353(4) 0.56468(15) 0.76878(12) 0.0232(4) Uani d 1
C C4 0.2937(4) 0.66408(14) 0.75900(11) 0.0222(3) Uani d 1
C C4A 0.0942(3) 0.65770(14) 0.68842(11) 0.0223(4) Uani d 1
C C5 -0.0628(4) 0.74724(16) 0.67303(13) 0.0274(4) Uani d 1
H H5 -0.0392 0.8100 0.7077 0.033 Uiso calc 1
C C6 -0.2510(4) 0.74565(17) 0.60848(14) 0.0318(4) Uani d 1
H H6 -0.3600 0.8061 0.5998 0.038 Uiso calc 1
C C7 -0.2803(4) 0.65477(18) 0.55584(13) 0.0331(5) Uani d 1
H H7 -0.4070 0.6544 0.5102 0.040 Uiso calc 1
C C8 -0.1285(4) 0.56560(17) 0.56906(12) 0.0282(4) Uani d 1
H H8 -0.1498 0.5043 0.5325 0.034 Uiso calc 1
C C8A 0.0581(4) 0.56545(15) 0.63672(11) 0.0228(4) Uani d 1
C C9 0.1748(4) 0.37471(15) 0.60113(12) 0.0272(4) Uani d 1
H H9A -0.0119 0.3638 0.5888 0.033 Uiso calc 1
H H9B 0.2368 0.3129 0.6363 0.033 Uiso calc 1
C C10 0.3217(5) 0.37880(19) 0.51459(14) 0.0376(5) Uani d 1
H H10A 0.2707 0.3179 0.4776 0.056 Uiso calc 1
H H10B 0.5084 0.3754 0.5264 0.056 Uiso calc 1
H H10C 0.2811 0.4458 0.4837 0.056 Uiso calc 1
N N11 0.6373(3) 0.55207(13) 0.83436(10) 0.0280(4) Uani d 1
O O12 0.6949(4) 0.62668(14) 0.88100(12) 0.0538(5) Uani d 1
O O13 0.7418(5) 0.46513(15) 0.84251(15) 0.0701(8) Uani d 1
O O14 0.3262(3) 0.74669(11) 0.80200(9) 0.0301(3) Uani d 1

loop_
_atom_site_aniso_label
_atom_site_aniso_U_11
_atom_site_aniso_U_22
_atom_site_aniso_U_33
_atom_site_aniso_U_12
_atom_site_aniso_U_13
_atom_site_aniso_U_23
N1 0.0253(7) 0.0216(7) 0.0214(7) -0.0007(6) 0.0009(6) -0.0013(6)
C2 0.0258(8) 0.0218(8) 0.0225(8) 0.0011(7) 0.0019(7) 0.0017(7)
C3 0.0238(9) 0.0262(9) 0.0197(8) -0.0009(7) -0.0004(6) 0.0013(7)
C4 0.0232(8) 0.0229(8) 0.0205(7) -0.0015(7) 0.0034(6) 0.0001(6)
C4A 0.0217(8) 0.0236(8) 0.0216(8) -0.0013(6) 0.0035(6) 0.0024(7)
C5 0.0279(9) 0.0256(9) 0.0287(9) 0.0023(8) 0.0041(7) 0.0022(8)
C6 0.0280(9) 0.0338(10) 0.0337(10) 0.0061(8) 0.0015(8) 0.0093(8)
C7 0.0267(10) 0.0441(12) 0.0285(9) 0.0002(8) -0.0040(7) 0.0060(8)
C8 0.0266(9) 0.0333(10) 0.0248(8) -0.0039(8) -0.0007(7) 0.0005(7)
C8A 0.0223(8) 0.0253(9) 0.0207(8) -0.0012(7) 0.0031(6) 0.0022(7)
C9 0.0304(9) 0.0222(8) 0.0290(8) -0.0040(8) 0.0002(8) -0.0050(7)
C10 0.0399(11) 0.0400(11) 0.0329(10) -0.0059(10) 0.0053(9) -0.0130(9)
N11 0.0314(9) 0.0289(8) 0.0237(7) 0.0013(7) -0.0041(7) 0.0012(6)
O12 0.0696(13) 0.0336(8) 0.0583(11) 0.0032(9) -0.0404(10) -0.0085(8)
O13 0.0946(17) 0.0451(10) 0.0708(13) 0.0360(11) -0.0543(13) -0.0200(9)
O14 0.0344(7) 0.0247(6) 0.0313(7) -0.0001(6) -0.0029(6) -0.0056(6)

loop_
_atom_type_symbol
_atom_type_description
_atom_type_scat_dispersion_real
_atom_type_scat_dispersion_imag
_atom_type_scat_source
C C 0.0033 0.0016 'International Tables Vol C Tables 4.2.6.8 and 6.1.1.4'
H H 0.0000 0.0000 'International Tables Vol C Tables 4.2.6.8 and 6.1.1.4'
N N 0.0061 0.0033 'International Tables Vol C Tables 4.2.6.8 and 6.1.1.4'
O O 0.0106 0.0060 'International Tables Vol C Tables 4.2.6.8 and 6.1.1.4'

loop_
_geom_angle_atom_site_label_1
_geom_angle_atom_site_label_2
_geom_angle_atom_site_label_3
_geom_angle
C2 N1 C8A 120.01(15)
C2 N1 C9 118.71(15)
C8A N1 C9 121.28(15)
N1 C2 C3 123.33(16)
N1 C2 H2 118.3
C3 C2 H2 118.3
C2 C3 N11 115.59(16)
C2 C3 C4 122.64(16)
N11 C3 C4 121.77(16)
O14 C4 C3 126.59(17)
O14 C4 C4A 121.26(17)
C3 C4 C4A 112.15(15)
C5 C4A C8A 119.09(16)
C5 C4A C4 118.52(16)
C8A C4A C4 122.39(16)
C6 C5 C4A 120.93(19)
C6 C5 H5 119.5
C4A C5 H5 119.5
C5 C6 C7 119.53(19)
C5 C6 H6 120.2
C7 C6 H6 120.2
C8 C7 C6 120.94(19)
C8 C7 H7 119.5
C6 C7 H7 119.5
C7 C8 C8A 119.79(18)
C7 C8 H8 120.1
C8A C8 H8 120.1
N1 C8A C8 120.89(17)
N1 C8A C4A 119.45(15)
C8 C8A C4A 119.65(17)
N1 C9 C10 112.00(16)
N1 C9 H9A 109.2
C10 C9 H9A 109.2
N1 C9 H9B 109.2
C10 C9 H9B 109.2
H9A C9 H9B 107.9
C9 C10 H10A 109.5
C9 C10 H10B 109.5
H10A C10 H10B 109.5
C9 C10 H10C 109.5
H10A C10 H10C 109.5
H10B C10 H10C 109.5
O12 N11 O13 121.38(17)
O12 N11 C3 119.60(16)
O13 N11 C3 119.00(16)

loop_
_geom_bond_atom_site_label_1
_geom_bond_atom_site_label_2
_geom_bond_distance
N1 C2 1.332(2)
N1 C8A 1.399(2)
N1 C9 1.486(2)
C2 C3 1.373(2)
C2 H2 0.9500
C3 N11 1.446(2)
C3 C4 1.448(2)
C4 O14 1.231(2)
C4 C4A 1.484(2)
C4A C5 1.400(2)
C4A C8A 1.404(2)
C5 C6 1.376(3)
C5 H5 0.9500
C6 C7 1.394(3)
C6 H6 0.9500
C7 C8 1.376(3)
C7 H7 0.9500
C8 C8A 1.404(3)
C8 H8 0.9500
C9 C10 1.512(3)
C9 H9A 0.9900
C9 H9B 0.9900
C10 H10A 0.9800
C10 H10B 0.9800
C10 H10C 0.9800
N11 O12 1.205(2)
N11 O13 1.218(2)

loop_
_geom_hbond_atom_site_label_D
_geom_hbond_atom_site_label_H
_geom_hbond_atom_site_label_A
_geom_hbond_site_symmetry_A
_geom_hbond_distance_DH
_geom_hbond_distance_HA
_geom_hbond_distance_DA
_geom_hbond_angle_DHA
C2 H2 O13 . 0.95 2.28 2.636(3) 102
C2 H2 O14 4_646 0.95 2.34 3.239(2) 159
C9 H9B O14 4_646 0.99 2.57 3.364(3) 137
C9 H9B O12 4_646 0.99 2.37 3.181(3) 139

loop_
_geom_torsion_atom_site_label_1
_geom_torsion_atom_site_label_2
_geom_torsion_atom_site_label_3
_geom_torsion_atom_site_label_4
_geom_torsion
C8A N1 C2 C3 0.7(3)
C9 N1 C2 C3 179.78(16)
N1 C2 C3 N11 179.74(16)
N1 C2 C3 C4 -0.4(3)
C2 C3 C4 O14 -179.06(18)
N11 C3 C4 O14 0.8(3)
C2 C3 C4 C4A 0.9(2)
N11 C3 C4 C4A -179.29(15)
O14 C4 C4A C5 -1.7(3)
C3 C4 C4A C5 178.35(16)
O14 C4 C4A C8A 178.16(17)
C3 C4 C4A C8A -1.8(2)
C8A C4A C5 C6 0.2(3)
C4 C4A C5 C6 -179.94(17)
C4A C5 C6 C7 -2.0(3)
C5 C6 C7 C8 1.7(3)
C6 C7 C8 C8A 0.3(3)
C2 N1 C8A C8 178.58(17)
C9 N1 C8A C8 -0.4(2)
C2 N1 C8A C4A -1.6(2)
C9 N1 C8A C4A 179.37(16)
C7 C8 C8A N1 177.65(18)
C7 C8 C8A C4A -2.2(3)
C5 C4A C8A N1 -177.91(16)
C4 C4A C8A N1 2.2(2)
C5 C4A C8A C8 1.9(2)
C4 C4A C8A C8 -177.99(16)
C2 N1 C9 C10 -96.4(2)
C8A N1 C9 C10 82.6(2)
C2 C3 N11 O12 178.05(19)
C4 C3 N11 O12 -1.8(3)
C2 C3 N11 O13 -3.6(3)
C4 C3 N11 O13 176.6(2)
